data_7044855
loop_
_publ_author_name
'Heidenreich, Niclas'
'Lieb, Alexandra'
'Stock, Norbert'
'Reinsch, Helge'

_publ_section_title
;
 Green synthesis of a new layered aluminium citraconate: crystal
 structures, intercalation behaviour towards H<sub>2</sub>O and in situ
 PXRD studies of its crystallisation.
;
_journal_issue 1
_journal_name_full 'Dalton transactions (Cambridge, England : 2003)'
_journal_page_first 215
_journal_page_last 223
_journal_paper_doi 10.1039/c7dt04221c
_journal_volume 47
_journal_year 2018
_chemical_formula_sum 'C5 Al2 O8'
_chemical_formula_weight 242.01
_chemical_name_mineral 'CAU-15-Cit Anhydrous'
_chemical_name_systematic 'CAU-15-Cit Anhydrous'
_space_group_IT_number 2
_space_group_name_Hall '-P 1'
_space_group_name_H-M_alt 'P -1'
_symmetry_cell_setting triclinic
_symmetry_Int_Tables_number 2
_symmetry_space_group_name_Hall '-P 1'
_symmetry_space_group_name_H-M 'P -1'
_audit_update_record
;
2017-11-07 deposited with the CCDC.
2017-11-23 downloaded from the CCDC.
;
_cell_angle_alpha 72.143(7)
_cell_angle_beta 88.617(9)
_cell_angle_gamma 85.242(7)
_cell_formula_units_Z 2
_cell_length_a 7.0010(3)
_cell_length_b 7.5062(8)
_cell_length_c 9.2212(8)
_cell_volume 459.65(7)
_diffrn_ambient_temperature 298
_diffrn_measurement_device_type 'STOE Stadi P Cu Ka1'
_diffrn_radiation_wavelength 1.540598
_cod_data_source_file c7dt04221c2.cif
_cod_data_source_block structure_CCDC2
_cod_depositor_comments 'Adding full bibliography for 7044853--7044855.cif.'
_cod_database_code 7044855

loop_
_symmetry_equiv_pos_site_id
_symmetry_equiv_pos_as_xyz
1 'x, y, z'
2 '-x, -y, -z'

loop_
_atom_site_label
_atom_site_type_symbol
_atom_site_fract_x
_atom_site_fract_y
_atom_site_fract_z
_atom_site_occupancy
_atom_site_U_iso_or_equiv
Al1 Al -0.5000 0.0000 0.5000 1.000 2.73(32)
Al2 Al -0.2477(12) 0.2962(13) 0.3934(9) 1.000 2.73(32)
O1 O -0.5208(17) 0.2611(23) 0.4130(19) 1.000 0.40(31)
O2 O -0.7465(23) -0.0516(22) 0.4550(18) 1.000 0.40(31)
O3 O 0.0266(17) 0.3219(24) 0.3824(20) 1.000 0.40(31)
Al3 Al 0.0000 -0.5000 0.5000 1.000 2.73(32)
O4 O 0.2458(23) -0.3978(19) 0.4372(13) 1.000 0.40(31)
O5 O -0.2343(18) 0.1994(15) 0.2172(12) 1.000 0.40(31)
O6 O -0.4417(17) -0.0442(22) 0.3119(17) 1.000 0.40(31)
O7 O -0.3024(17) -0.4751(12) 0.2282(14) 1.000 0.40(31)
O8 O -0.0972(15) -0.3141(17) 0.3135(14) 1.000 0.40(31)
C1 C -0.3292(17) 0.0610(17) 0.2176(13) 1.000 0.50(47)
C2 C -0.2766(24) 0.0287(14) 0.0613(12) 1.000 0.50(47)
C3 C -0.2223(23) -0.1563(17) 0.0658(13) 1.000 0.50(47)
C4 C -0.2109(18) -0.3305(17) 0.2111(13) 1.000 0.50(47)
C5 C -0.2035(52) -0.2462(36) -0.0623(25) 0.500 0.50(47)
C6 C -0.2754(58) 0.1851(45) -0.0916(36) 0.500 0.50(47)
